data_9011128
loop_
_publ_author_name
'Taylor, J. C.'
'Sabine, T. M.'

_publ_section_title
;Isotope and bonding effects in ammonium oxalate monohydrate, determined by
 the combined use of neutron and X-ray diffraction analyses Locality:
 synthetic Sample: DOX(N)
;
_journal_name_full 'Acta Crystallographica, Section B'
_journal_page_first 3340
_journal_page_last 3351
_journal_paper_doi 10.1107/S0567740872007927
_journal_volume 28
_journal_year 1972
_chemical_compound_source Synthetic
_chemical_formula_sum 'C2 H10 N2 O5'
_chemical_name_mineral Oxammite
_space_group_IT_number 18
_symmetry_space_group_name_Hall 'P 2 2ab'
_symmetry_space_group_name_H-M 'P 21 21 2'
_cell_angle_alpha 90
_cell_angle_beta 90
_cell_angle_gamma 90
_cell_length_a 8.027
_cell_length_b 10.298
_cell_length_c 3.816
_cell_volume 315.438
_cell_formula_units_Z 2
_database_code_amcsd 0009463
_exptl_crystal_density_diffrn 1.496
_cod_original_formula_sum 'N2 H10 C2 O5'
_cod_database_code 9011128

loop_
_space_group_symop_operation_xyz
x,y,z
1/2-x,1/2+y,-z
1/2+x,1/2-y,-z
-x,-y,z

loop_
_atom_site_aniso_label
_atom_site_aniso_U_11
_atom_site_aniso_U_22
_atom_site_aniso_U_33
_atom_site_aniso_U_12
_atom_site_aniso_U_13
_atom_site_aniso_U_23
N 0.02513 0.02310 0.02339 -0.00377 -0.00016 -0.00119
H1 0.02807 0.03707 0.03261 -0.00754 0.00636 0.00060
H2 0.04113 0.02579 0.03327 0.00168 -0.00326 0.00597
H3 0.02742 0.03546 0.03467 -0.00921 -0.00497 -0.00159
H4 0.03950 0.02901 0.03025 0.00000 0.00512 -0.00697
C 0.01404 0.01665 0.01925 -0.00209 -0.00171 0.00219
O1 0.01567 0.02364 0.04426 0.00126 -0.00062 0.01095
O2 0.02056 0.01773 0.04190 -0.00544 -0.00683 0.00796
Ow 0.01991 0.02525 0.03320 -0.00209 0.00000 0.00000
Hw 0.02122 0.03062 0.03858 -0.00042 0.00543 -0.00100

loop_
_atom_site_label
_atom_site_fract_x
_atom_site_fract_y
_atom_site_fract_z
_atom_site_type_symbol
_atom_site_attached_hydrogens
N 0.38680 0.22660 0.42510 N 0
H1 0.47500 0.26780 0.26380 H 0
H2 0.43350 0.14750 0.55870 H 0
H3 0.28740 0.19700 0.27230 H 0
H4 0.35010 0.29700 0.60210 H 0
C 0.09220 0.02370 0.07030 C 0
O1 0.20170 -0.05860 0.14100 O 0
O2 0.11760 0.14060 0.00220 O 0
Ow 0.00000 0.50000 0.18350 O 0
Hw 0.09570 0.48110 0.03820 H 0

loop_
_cod_changelog_entry_id
_cod_changelog_entry_author
_cod_changelog_entry_date
_cod_changelog_entry_text
1
;cod-tools version 3.8.0
Id: cif_guess_AMCSD_atom_types 9581 2023-05-17 12:35:41Z saulius
;
2023-05-23T09:25:32+03:00
;Derived atom types and hydrogen counts
from atom names that follow the AMCSD naming convention
(Wat == water, O-H == hydroxyl).
;

loop_
_cod_related_entry_id
_cod_related_entry_database
_cod_related_entry_code
1 AMCSD 0009463
